data_2219379
loop_
_publ_author_name
'Yang, Wei'
'Liu, Xiaoyu'

_publ_section_title
;
 Diethyl <i>N</i>,<i>N</i>'-(<i>p</i>-phenylene)dioxamate
;
_journal_coeditor_code IS2327
_journal_issue 9
_journal_name_full 'Acta Crystallographica Section E'
_journal_page_first o1852
_journal_paper_doi 10.1107/S1600536808027190
_journal_volume 64
_journal_year 2008
_chemical_formula_iupac 'C14 H16 N2 O6'
_chemical_formula_moiety 'C14 H16 N2 O6'
_chemical_formula_sum 'C14 H16 N2 O6'
_chemical_formula_weight 308.29
_chemical_name_systematic
;
Diethyl <i>N</i>,<i>N'</i>-(<i>p</i>-phenylene)dioxamate
;
_space_group_IT_number 14
_symmetry_cell_setting monoclinic
_symmetry_space_group_name_Hall '-P 2ybc'
_symmetry_space_group_name_H-M 'P 1 21/c 1'
_atom_sites_solution_hydrogens geom
_atom_sites_solution_primary direct
_atom_sites_solution_secondary difmap
_audit_creation_method SHELXL-97
_cell_angle_alpha 90.000
_cell_angle_beta 95.566(5)
_cell_angle_gamma 90.000
_cell_formula_units_Z 2
_cell_length_a 11.328(5)
_cell_length_b 7.769(5)
_cell_length_c 8.372(5)
_cell_measurement_reflns_used 2859
_cell_measurement_temperature 295(2)
_cell_measurement_theta_max 27.0
_cell_measurement_theta_min 2.2
_cell_volume 733.3(7)
_computing_cell_refinement 'APEX2 (Bruker, 2004)'
_computing_data_collection 'APEX2 (Bruker, 2004)'
_computing_data_reduction 'APEX2 (Bruker, 2004)'
_computing_molecular_graphics 'SHELXTL-Plus (Sheldrick, 2008)'
_computing_publication_material 'SHELXL97 (Sheldrick, 2008)'
_computing_structure_refinement 'SHELXL97 (Sheldrick, 2008)'
_computing_structure_solution 'SHELXS97 (Sheldrick, 2008)'
_diffrn_ambient_temperature 295(2)
_diffrn_measured_fraction_theta_full 0.998
_diffrn_measured_fraction_theta_max 0.998
_diffrn_measurement_device_type 'Bruker APEXII CCD area-detector'
_diffrn_measurement_method '\w scans'
_diffrn_radiation_monochromator graphite
_diffrn_radiation_source 'fine-focus sealed tube'
_diffrn_radiation_type MoK\a
_diffrn_radiation_wavelength 0.71069
_diffrn_reflns_av_R_equivalents 0.0172
_diffrn_reflns_av_sigmaI/netI 0.0156
_diffrn_reflns_limit_h_max 13
_diffrn_reflns_limit_h_min -12
_diffrn_reflns_limit_k_max 8
_diffrn_reflns_limit_k_min -9
_diffrn_reflns_limit_l_max 9
_diffrn_reflns_limit_l_min -9
_diffrn_reflns_number 5037
_diffrn_reflns_theta_full 25.00
_diffrn_reflns_theta_max 25.00
_diffrn_reflns_theta_min 1.81
_diffrn_standards_decay_% 0
_diffrn_standards_number 0
_exptl_absorpt_coefficient_mu 0.111
_exptl_absorpt_correction_T_max 0.989
_exptl_absorpt_correction_T_min 0.975
_exptl_absorpt_correction_type multi-scan
_exptl_absorpt_process_details '(<i>SADABS</i>; Sheldrick, 2003)'
_exptl_crystal_colour colorless
_exptl_crystal_density_diffrn 1.396
_exptl_crystal_density_method 'not measured'
_exptl_crystal_description sheet
_exptl_crystal_F_000 324
_exptl_crystal_size_max 0.3
_exptl_crystal_size_mid 0.2
_exptl_crystal_size_min 0.1
_refine_diff_density_max 0.331
_refine_diff_density_min -0.190
_refine_ls_extinction_method none
_refine_ls_goodness_of_fit_ref 0.998
_refine_ls_hydrogen_treatment mixed
_refine_ls_matrix_type full
_refine_ls_number_parameters 104
_refine_ls_number_reflns 1285
_refine_ls_number_restraints 0
_refine_ls_restrained_S_all 0.998
_refine_ls_R_factor_all 0.0566
_refine_ls_R_factor_gt 0.0480
_refine_ls_shift/su_max 0.022
_refine_ls_shift/su_mean 0.004
_refine_ls_structure_factor_coef Fsqd
_refine_ls_weighting_details 'calc w=1/[\s^2^(Fo^2^)+(0.0715P)^2^+0.3357P] where P=(Fo^2^+2Fc^2^)/3'
_refine_ls_weighting_scheme calc
_refine_ls_wR_factor_gt 0.1295
_refine_ls_wR_factor_ref 0.1358
_reflns_number_gt 1075
_reflns_number_total 1285
_reflns_threshold_expression >2sigma(I)
_cod_data_source_file is2327.cif
_cod_data_source_block I
_cod_original_sg_symbol_H-M 'P 21/c'
_cod_database_code 2219379
_cod_database_fobs_code 2219379

loop_
_symmetry_equiv_pos_as_xyz
'x, y, z'
'-x, y+1/2, -z+1/2'
'-x, -y, -z'
'x, -y-1/2, z-1/2'

loop_
_atom_site_type_symbol
_atom_site_label
_atom_site_fract_x
_atom_site_fract_y
_atom_site_fract_z
_atom_site_U_iso_or_equiv
_atom_site_adp_type
_atom_site_calc_flag
_atom_site_refinement_flags
_atom_site_occupancy
O O1 0.70158(18) 0.6118(2) 0.73921(19) 0.0770(6) Uani d . 1
O O2 0.68604(16) 0.3705(2) 0.59603(19) 0.0759(6) Uani d . 1
O O3 0.82720(14) 0.44460(17) 0.97740(16) 0.0564(5) Uani d . 1
N N1 0.84872(15) 0.2185(2) 0.8077(2) 0.0475(5) Uani d . 1
H H1N 0.826(2) 0.183(3) 0.714(3) 0.058(6) Uiso d . 1
C C1 0.92637(16) 0.1107(2) 0.9062(2) 0.0433(5) Uani d . 1
C C2 0.91424(18) -0.0652(3) 0.8901(2) 0.0530(5) Uani d . 1
H H2 0.8563 -0.1096 0.8150 0.064 Uiso calc R 1
C C3 1.01346(18) 0.1763(3) 1.0168(2) 0.0515(5) Uani d . 1
H H3 1.0232 0.2947 1.0282 0.062 Uiso calc R 1
C C4 0.80684(17) 0.3714(2) 0.8486(2) 0.0443(5) Uani d . 1
C C5 0.72433(18) 0.4498(3) 0.7117(2) 0.0503(5) Uani d . 1
C C6 0.6271(4) 0.7022(4) 0.6127(4) 0.1143(14) Uani d . 1
H H6A 0.6762 0.7417 0.5314 0.137 Uiso calc R 1
H H6B 0.5689 0.6227 0.5622 0.137 Uiso calc R 1
C C7 0.5702(4) 0.8389(6) 0.6711(5) 0.1472(19) Uani d . 1
H H7A 0.5245 0.8966 0.5846 0.221 Uiso calc R 1
H H7B 0.6275 0.9172 0.7224 0.221 Uiso calc R 1
H H7C 0.5185 0.7995 0.7478 0.221 Uiso calc R 1

loop_
_atom_site_aniso_label
_atom_site_aniso_U_11
_atom_site_aniso_U_22
_atom_site_aniso_U_33
_atom_site_aniso_U_12
_atom_site_aniso_U_13
_atom_site_aniso_U_23
O1 0.1129(14) 0.0571(10) 0.0539(9) 0.0175(9) -0.0278(9) 0.0023(8)
O2 0.0842(12) 0.0826(12) 0.0549(10) 0.0192(9) -0.0235(9) -0.0186(9)
O3 0.0795(10) 0.0479(8) 0.0392(8) 0.0048(7) -0.0080(7) -0.0032(6)
N1 0.0564(10) 0.0515(10) 0.0332(9) 0.0021(7) -0.0034(7) -0.0044(7)
C1 0.0476(10) 0.0482(11) 0.0338(9) 0.0006(8) 0.0026(8) -0.0021(8)
C2 0.0536(11) 0.0516(12) 0.0507(12) -0.0030(9) -0.0110(9) -0.0099(9)
C3 0.0556(11) 0.0422(11) 0.0545(12) -0.0030(9) -0.0054(9) -0.0054(9)
C4 0.0523(10) 0.0454(10) 0.0346(10) -0.0041(8) 0.0012(8) 0.0024(8)
C5 0.0558(11) 0.0541(12) 0.0400(11) 0.0022(9) 0.0000(9) -0.0005(9)
C6 0.176(4) 0.089(2) 0.0665(17) 0.046(2) -0.047(2) 0.0065(16)
C7 0.162(4) 0.172(4) 0.102(3) 0.092(3) -0.017(3) 0.032(3)

loop_
_atom_type_symbol
_atom_type_description
_atom_type_scat_dispersion_real
_atom_type_scat_dispersion_imag
_atom_type_scat_source
C C 0.0033 0.0016 'International Tables Vol C Tables 4.2.6.8 and 6.1.1.4'
H H 0.0000 0.0000 'International Tables Vol C Tables 4.2.6.8 and 6.1.1.4'
N N 0.0061 0.0033 'International Tables Vol C Tables 4.2.6.8 and 6.1.1.4'
O O 0.0106 0.0060 'International Tables Vol C Tables 4.2.6.8 and 6.1.1.4'

loop_
_geom_angle_atom_site_label_1
_geom_angle_atom_site_label_2
_geom_angle_atom_site_label_3
_geom_angle_site_symmetry_1
_geom_angle_site_symmetry_3
_geom_angle
C4 N1 C1 . . 126.25(17)
C4 N1 H1N . . 116.1(15)
C1 N1 H1N . . 117.6(15)
C5 O1 C6 . . 116.2(2)
O3 C4 N1 . . 126.80(18)
O3 C4 C5 . . 121.63(18)
N1 C4 C5 . . 111.56(16)
C2 C1 C3 . . 119.26(18)
C2 C1 N1 . . 118.55(17)
C3 C1 N1 . . 122.19(18)
O2 C5 O1 . . 125.2(2)
O2 C5 C4 . . 123.3(2)
O1 C5 C4 . . 111.49(17)
C2 C3 C1 3_757 . 119.58(19)
C2 C3 H3 3_757 . 120.2
C1 C3 H3 . . 120.2
C7 C6 O1 . . 111.9(3)
C7 C6 H6A . . 109.2
O1 C6 H6A . . 109.2
C7 C6 H6B . . 109.2
O1 C6 H6B . . 109.2
H6A C6 H6B . . 107.9
C1 C2 C3 . 3_757 121.15(19)
C1 C2 H2 . . 119.4
C3 C2 H2 3_757 . 119.4
C6 C7 H7A . . 109.5
C6 C7 H7B . . 109.5
H7A C7 H7B . . 109.5
C6 C7 H7C . . 109.5
H7A C7 H7C . . 109.5
H7B C7 H7C . . 109.5

loop_
_geom_bond_atom_site_label_1
_geom_bond_atom_site_label_2
_geom_bond_site_symmetry_2
_geom_bond_distance
O1 C5 . 1.310(3)
O1 C6 . 1.467(3)
O2 C5 . 1.193(2)
O3 C4 . 1.221(2)
N1 C4 . 1.336(3)
N1 C1 . 1.419(2)
N1 H1N . 0.85(2)
C1 C2 . 1.379(3)
C1 C3 . 1.383(3)
C2 C3 3_757 1.379(3)
C2 H2 . 0.9300
C3 C2 3_757 1.379(3)
C3 H3 . 0.9300
C4 C5 . 1.533(3)
C6 C7 . 1.358(5)
C6 H6A . 0.9700
C6 H6B . 0.9700
C7 H7A . 0.9600
C7 H7B . 0.9600
C7 H7C . 0.9600

loop_
_geom_hbond_atom_site_label_D
_geom_hbond_atom_site_label_H
_geom_hbond_atom_site_label_A
_geom_hbond_site_symmetry_A
_geom_hbond_distance_DH
_geom_hbond_distance_HA
_geom_hbond_distance_DA
_geom_hbond_angle_DHA
N1 H1N O2 . 0.85(2) 2.30(2) 2.701(3) 109.0(19)
N1 H1N O3 4_565 0.85(2) 2.21(3) 3.030(3) 161(2)
